data_4023227
loop_
_publ_author_name
'Chan-Yu Chen'
'Tzu-Pin Lin'
'Chine-Kun Chen'
'Su-Ching Lin'
'Mei-Chun Tseng'
'Yuh-Sheng Wen'
'Shih-Sheng Sun'

_publ_section_title
;
 New Chromogenic and Fluorescent Probes for Anion Detection: Formation
 of a [2 + 2] Supramolecular Complex on Addition of Fluoride
 with Positive Homotropic Cooperativity
;
_journal_name_full 'Journal of Organic Chemistry'
_journal_page_first 900
_journal_page_last 911
_journal_paper_doi 10.1021/jo7019916
_journal_volume 73
_journal_year 2008
_chemical_formula_moiety 'C12 H20 N5 O2 S2'
_chemical_formula_sum 'C12 H20 N5 O2 S2'
_chemical_formula_weight 330.45
_chemical_name_systematic
;
 ?
;
_space_group_IT_number 14
_symmetry_cell_setting monoclinic
_symmetry_space_group_name_Hall '-P 2ybc'
_symmetry_space_group_name_H-M 'P 1 21/c 1'
_atom_sites_solution_hydrogens geom
_atom_sites_solution_primary direct
_atom_sites_solution_secondary difmap
_audit_creation_method SHELXL-97
_cell_angle_alpha 90.00
_cell_angle_beta 117.7010(10)
_cell_angle_gamma 90.00
_cell_formula_units_Z 4
_cell_length_a 11.4642(2)
_cell_length_b 14.3870(3)
_cell_length_c 11.1691(2)
_cell_measurement_reflns_used 4161
_cell_measurement_temperature 100.0(1)
_cell_measurement_theta_max 30.72
_cell_measurement_theta_min 2.5
_cell_volume 1631.04(5)
_computing_cell_refinement 'Bruker SMART'
_computing_data_collection 'Bruker SMART'
_computing_data_reduction 'Bruker SAINT'
_computing_molecular_graphics 'Ortep-3 for Windows (Farrugia, 1997)'
_computing_publication_material 'WinGX publication routines (Farrugia, 1999)'
_computing_structure_refinement 'SHELXL-97 (Sheldrick, 1997)'
_computing_structure_solution 'SIR92 (A. Altomare,G. Cascarano,C. Giacovazzo and A. Gualardi, 1993)'
_diffrn_ambient_temperature 100.0(1)
_diffrn_measured_fraction_theta_full 1.000
_diffrn_measured_fraction_theta_max 1.000
_diffrn_measurement_device_type 'CCD area detector'
_diffrn_measurement_method 'phi and omega scans'
_diffrn_radiation_monochromator graphite
_diffrn_radiation_source 'fine-focus sealed tube'
_diffrn_radiation_type MoK\a
_diffrn_radiation_wavelength 0.71073
_diffrn_reflns_av_R_equivalents 0.0454
_diffrn_reflns_av_sigmaI/netI 0.0518
_diffrn_reflns_limit_h_max 13
_diffrn_reflns_limit_h_min -12
_diffrn_reflns_limit_k_max 17
_diffrn_reflns_limit_k_min -17
_diffrn_reflns_limit_l_max 11
_diffrn_reflns_limit_l_min -13
_diffrn_reflns_number 12872
_diffrn_reflns_theta_full 25.03
_diffrn_reflns_theta_max 25.03
_diffrn_reflns_theta_min 2.01
_exptl_absorpt_coefficient_mu 0.338
_exptl_absorpt_correction_T_max 0.9896
_exptl_absorpt_correction_T_min 0.8297
_exptl_absorpt_correction_type multi-scan
_exptl_absorpt_process_details 'Bruker SADABS'
_exptl_crystal_colour colourless
_exptl_crystal_density_diffrn 1.346
_exptl_crystal_density_meas 0
_exptl_crystal_density_method 'not measured'
_exptl_crystal_description prism
_exptl_crystal_F_000 700
_exptl_crystal_size_max 0.26
_exptl_crystal_size_mid 0.16
_exptl_crystal_size_min 0.14
_refine_diff_density_max 1.038
_refine_diff_density_min -0.702
_refine_diff_density_rms 0.074
_refine_ls_extinction_method none
_refine_ls_goodness_of_fit_ref 1.099
_refine_ls_hydrogen_treatment mixed
_refine_ls_matrix_type full
_refine_ls_number_parameters 190
_refine_ls_number_reflns 2882
_refine_ls_number_restraints 0
_refine_ls_restrained_S_all 1.099
_refine_ls_R_factor_all 0.0624
_refine_ls_R_factor_gt 0.0459
_refine_ls_shift/su_max 0.000
_refine_ls_shift/su_mean 0.000
_refine_ls_structure_factor_coef Fsqd
_refine_ls_weighting_details 'calc w=1/[\s^2^(Fo^2^)+(0.0787P)^2^+0.2932P] where P=(Fo^2^+2Fc^2^)/3'
_refine_ls_weighting_scheme calc
_refine_ls_wR_factor_gt 0.1364
_refine_ls_wR_factor_ref 0.1419
_reflns_number_gt 2088
_reflns_number_total 2882
_reflns_threshold_expression >2sigma(I)
_cod_data_source_file jo7019916-File001.cif
_cod_data_source_block i7431
_cod_depositor_comments
;
The following automatic conversions were performed:
'_symmetry_cell_setting' value 'Monoclinic' changed to 'monoclinic'
according to '/home/saulius/struct/CIF-dictionaries/cif_core.dic'
dictionary named 'cif_core.dic' version 2.4.1 from 2010-06-29.

Automatic conversion script
Id: cif_fix_enum 1527 2010-12-29 10:47:43Z saulius 
;
_cod_original_sg_symbol_H-M 'P 21/c'
_cod_database_code 4023227

loop_
_symmetry_equiv_pos_as_xyz
'x, y, z'
'-x, y+1/2, -z+1/2'
'-x, -y, -z'
'x, -y-1/2, z-1/2'

loop_
_atom_site_label
_atom_site_type_symbol
_atom_site_fract_x
_atom_site_fract_y
_atom_site_fract_z
_atom_site_U_iso_or_equiv
_atom_site_adp_type
_atom_site_occupancy
_atom_site_symmetry_multiplicity
_atom_site_calc_flag
_atom_site_refinement_flags
_atom_site_disorder_assembly
_atom_site_disorder_group
C1 C 0.3931(3) 0.53745(19) 0.8443(3) 0.0114(6) Uani 1 1 d . . .
C3 C 0.4103(3) 0.65358(19) 0.6993(3) 0.0114(6) Uani 1 1 d . . .
C4 C 0.4870(3) 0.7182(2) 0.6739(3) 0.0168(7) Uani 1 1 d . . .
H4 H 0.5754 0.7259 0.7356 0.020 Uiso 1 1 calc R . .
C5 C 0.4315(3) 0.7705(2) 0.5574(3) 0.0199(7) Uani 1 1 d . . .
H5 H 0.4819 0.8142 0.5406 0.024 Uiso 1 1 calc R . .
C6 C 0.2984(3) 0.7575(2) 0.4639(3) 0.0211(7) Uani 1 1 d . . .
H6 H 0.2608 0.7924 0.3847 0.025 Uiso 1 1 calc R . .
C7 C 0.2233(3) 0.6935(2) 0.4889(3) 0.0178(7) Uani 1 1 d . . .
H7 H 0.1349 0.6860 0.4269 0.021 Uiso 1 1 calc R . .
C8 C 0.2782(3) 0.63921(19) 0.6066(3) 0.0136(7) Uani 1 1 d . . .
C10 C 0.2563(3) 0.52300(19) 0.7381(3) 0.0118(6) Uani 1 1 d . . .
C21 C 0.2869(3) 0.1350(2) 0.0171(3) 0.0333(9) Uani 1 1 d . . .
H21A H 0.3798 0.1302 0.0468 0.050 Uiso 1 1 calc R . .
H21B H 0.2445 0.0781 -0.0261 0.050 Uiso 1 1 calc R . .
H21C H 0.2719 0.1463 0.0935 0.050 Uiso 1 1 calc R . .
C22 C 0.0548(3) 0.2174(2) -0.1329(4) 0.0364(9) Uani 1 1 d . . .
H22A H 0.0029 0.2643 -0.1965 0.055 Uiso 1 1 calc R . .
H22B H 0.0491 0.2251 -0.0504 0.055 Uiso 1 1 calc R . .
H22C H 0.0224 0.1571 -0.1701 0.055 Uiso 1 1 calc R . .
C23 C 0.3600(3) 0.5542(3) 0.3040(4) 0.0367(9) Uani 1 1 d . . .
H23A H 0.3827 0.5744 0.3942 0.055 Uiso 1 1 calc R . .
H23B H 0.4056 0.5918 0.2681 0.055 Uiso 1 1 calc R . .
H23C H 0.3849 0.4904 0.3060 0.055 Uiso 1 1 calc R . .
C24 C 0.1798(3) 0.5240(3) 0.0462(3) 0.0325(9) Uani 1 1 d . . .
H24A H 0.0903 0.5247 -0.0242 0.049 Uiso 1 1 calc R . .
H24B H 0.2133 0.4616 0.0592 0.049 Uiso 1 1 calc R . .
H24C H 0.2325 0.5632 0.0209 0.049 Uiso 1 1 calc R . .
N2 N 0.4660(2) 0.60139(15) 0.8184(2) 0.0120(5) Uani 1 1 d . . .
N9 N 0.2001(2) 0.57200(15) 0.6261(2) 0.0127(6) Uani 1 1 d . . .
N11 N 0.4353(2) 0.48974(16) 0.9543(2) 0.0122(5) Uani 1 1 d . . .
H11 H 0.3882 0.4495 0.9693 0.015 Uiso 1 1 calc R . .
N12 N 0.1927(2) 0.45455(16) 0.7638(2) 0.0158(6) Uani 1 1 d . . .
H12 H 0.2315 0.4270 0.8408 0.019 Uiso 1 1 calc R . .
N13 N 0.0652(2) 0.42517(16) 0.6710(2) 0.0170(6) Uani 1 1 d . . .
H13A H 0.0246 0.4517 0.5933 0.020 Uiso 1 1 calc R . .
H13B H 0.0280 0.3807 0.6919 0.020 Uiso 1 1 calc R . .
O21 O 0.27313(19) 0.31628(14) -0.0160(2) 0.0226(5) Uani 1 1 d . . .
O22 O 0.1232(2) 0.49180(17) 0.2451(2) 0.0320(6) Uani 1 1 d . . .
S1 S 0.22127(8) 0.22806(6) -0.09912(8) 0.0236(3) Uani 1 1 d . . .
S2 S 0.18628(8) 0.56577(6) 0.19951(8) 0.0266(3) Uani 1 1 d . . .

loop_
_atom_site_aniso_label
_atom_site_aniso_U_11
_atom_site_aniso_U_22
_atom_site_aniso_U_33
_atom_site_aniso_U_23
_atom_site_aniso_U_13
_atom_site_aniso_U_12
C1 0.0130(15) 0.0118(14) 0.0111(15) -0.0019(12) 0.0069(13) 0.0018(12)
C3 0.0159(15) 0.0108(15) 0.0087(14) -0.0018(11) 0.0066(12) 0.0002(12)
C4 0.0130(15) 0.0193(17) 0.0150(16) -0.0001(13) 0.0038(13) -0.0030(12)
C5 0.0198(17) 0.0206(17) 0.0184(16) 0.0013(14) 0.0081(14) -0.0073(14)
C6 0.0253(18) 0.0193(17) 0.0126(15) 0.0058(13) 0.0037(14) -0.0017(14)
C7 0.0144(16) 0.0186(16) 0.0140(15) 0.0008(13) 0.0012(13) -0.0024(13)
C8 0.0159(16) 0.0120(15) 0.0139(15) -0.0023(12) 0.0077(13) -0.0005(12)
C10 0.0117(15) 0.0127(15) 0.0116(15) -0.0029(12) 0.0060(13) -0.0008(12)
C21 0.027(2) 0.0211(19) 0.038(2) 0.0029(16) 0.0037(17) 0.0016(14)
C22 0.0176(18) 0.033(2) 0.045(2) 0.0057(17) 0.0029(17) -0.0033(15)
C23 0.022(2) 0.052(2) 0.036(2) -0.0063(18) 0.0133(17) -0.0045(17)
C24 0.035(2) 0.039(2) 0.032(2) -0.0105(17) 0.0238(18) -0.0101(17)
N2 0.0142(13) 0.0117(12) 0.0110(13) 0.0025(10) 0.0067(11) 0.0000(10)
N9 0.0125(12) 0.0128(13) 0.0101(13) 0.0018(10) 0.0029(11) -0.0016(10)
N11 0.0095(12) 0.0132(13) 0.0134(13) 0.0008(10) 0.0047(10) -0.0052(10)
N12 0.0120(13) 0.0207(14) 0.0083(12) 0.0045(10) -0.0007(10) -0.0036(10)
N13 0.0110(13) 0.0183(14) 0.0135(13) 0.0052(11) -0.0012(11) -0.0099(10)
O21 0.0184(11) 0.0184(12) 0.0253(12) 0.0032(10) 0.0052(10) -0.0042(9)
O22 0.0251(13) 0.0473(16) 0.0283(13) -0.0005(11) 0.0164(11) -0.0036(11)
S1 0.0218(5) 0.0238(5) 0.0232(5) 0.0019(3) 0.0086(4) -0.0026(3)
S2 0.0230(5) 0.0329(5) 0.0240(5) -0.0053(4) 0.0111(4) 0.0025(4)

loop_
_atom_type_symbol
_atom_type_description
_atom_type_scat_dispersion_real
_atom_type_scat_dispersion_imag
_atom_type_scat_source
C C 0.0033 0.0016 'International Tables Vol C Tables 4.2.6.8 and 6.1.1.4'
H H 0.0000 0.0000 'International Tables Vol C Tables 4.2.6.8 and 6.1.1.4'
N N 0.0061 0.0033 'International Tables Vol C Tables 4.2.6.8 and 6.1.1.4'
O O 0.0106 0.0060 'International Tables Vol C Tables 4.2.6.8 and 6.1.1.4'
S S 0.1246 0.1234 'International Tables Vol C Tables 4.2.6.8 and 6.1.1.4'

loop_
_geom_angle_atom_site_label_1
_geom_angle_atom_site_label_2
_geom_angle_atom_site_label_3
_geom_angle
_geom_angle_site_symmetry_1
_geom_angle_site_symmetry_3
_geom_angle_publ_flag
N11 C1 N2 124.5(2) . . ?
N11 C1 C10 118.6(2) . . ?
N2 C1 C10 116.9(2) . . ?
C4 C3 C8 121.1(3) . . ?
C4 C3 N2 120.0(2) . . ?
C8 C3 N2 118.9(2) . . ?
C5 C4 C3 119.9(3) . . ?
C5 C4 H4 120.0 . . ?
C3 C4 H4 120.0 . . ?
C4 C5 C6 119.7(3) . . ?
C4 C5 H5 120.2 . . ?
C6 C5 H5 120.2 . . ?
C7 C6 C5 120.3(3) . . ?
C7 C6 H6 119.9 . . ?
C5 C6 H6 119.9 . . ?
C6 C7 C8 120.9(3) . . ?
C6 C7 H7 119.6 . . ?
C8 C7 H7 119.6 . . ?
C3 C8 N9 122.6(2) . . ?
C3 C8 C7 118.1(3) . . ?
N9 C8 C7 119.3(2) . . ?
N9 C10 N12 121.7(2) . . ?
N9 C10 C1 123.8(2) . . ?
N12 C10 C1 114.5(2) . . ?
S1 C21 H21A 109.5 . . ?
S1 C21 H21B 109.5 . . ?
H21A C21 H21B 109.5 . . ?
S1 C21 H21C 109.5 . . ?
H21A C21 H21C 109.5 . . ?
H21B C21 H21C 109.5 . . ?
S1 C22 H22A 109.5 . . ?
S1 C22 H22B 109.5 . . ?
H22A C22 H22B 109.5 . . ?
S1 C22 H22C 109.5 . . ?
H22A C22 H22C 109.5 . . ?
H22B C22 H22C 109.5 . . ?
S2 C23 H23A 109.5 . . ?
S2 C23 H23B 109.5 . . ?
H23A C23 H23B 109.5 . . ?
S2 C23 H23C 109.5 . . ?
H23A C23 H23C 109.5 . . ?
H23B C23 H23C 109.5 . . ?
S2 C24 H24A 109.5 . . ?
S2 C24 H24B 109.5 . . ?
H24A C24 H24B 109.5 . . ?
S2 C24 H24C 109.5 . . ?
H24A C24 H24C 109.5 . . ?
H24B C24 H24C 109.5 . . ?
C1 N2 C3 120.8(2) . . ?
C10 N9 C8 116.9(2) . . ?
C1 N11 N11 112.8(3) . 3_667 ?
C1 N11 H11 123.6 . . ?
N11 N11 H11 123.6 3_667 . ?
C10 N12 N13 123.2(2) . . ?
C10 N12 H12 118.4 . . ?
N13 N12 H12 118.4 . . ?
N12 N13 H13A 120.0 . . ?
N12 N13 H13B 120.0 . . ?
H13A N13 H13B 120.0 . . ?
O21 S1 C21 105.74(14) . . ?
O21 S1 C22 106.20(15) . . ?
C21 S1 C22 98.01(17) . . ?
O22 S2 C24 105.97(15) . . ?
O22 S2 C23 106.17(16) . . ?
C24 S2 C23 97.59(17) . . ?

loop_
_geom_bond_atom_site_label_1
_geom_bond_atom_site_label_2
_geom_bond_distance
_geom_bond_site_symmetry_2
_geom_bond_publ_flag
C1 N11 1.289(3) . ?
C1 N2 1.361(3) . ?
C1 C10 1.477(4) . ?
C3 C4 1.395(4) . ?
C3 C8 1.397(4) . ?
C3 N2 1.397(3) . ?
C4 C5 1.377(4) . ?
C4 H4 0.9300 . ?
C5 C6 1.405(4) . ?
C5 H5 0.9300 . ?
C6 C7 1.376(4) . ?
C6 H6 0.9300 . ?
C7 C8 1.402(4) . ?
C7 H7 0.9300 . ?
C8 N9 1.401(3) . ?
C10 N9 1.314(3) . ?
C10 N12 1.333(3) . ?
C21 S1 1.770(3) . ?
C21 H21A 0.9600 . ?
C21 H21B 0.9600 . ?
C21 H21C 0.9600 . ?
C22 S1 1.771(3) . ?
C22 H22A 0.9600 . ?
C22 H22B 0.9600 . ?
C22 H22C 0.9600 . ?
C23 S2 1.787(3) . ?
C23 H23A 0.9600 . ?
C23 H23B 0.9600 . ?
C23 H23C 0.9600 . ?
C24 S2 1.784(3) . ?
C24 H24A 0.9600 . ?
C24 H24B 0.9600 . ?
C24 H24C 0.9600 . ?
N11 N11 1.387(4) 3_667 ?
N11 H11 0.8600 . ?
N12 N13 1.407(3) . ?
N12 H12 0.8600 . ?
N13 H13A 0.8600 . ?
N13 H13B 0.8600 . ?
O21 S1 1.521(2) . ?
O22 S2 1.502(2) . ?
